data_4345036
loop_
_publ_author_name
'Shao, Feng'
'Cahier, Benjamin'
'Rivi\`ere, Eric'
'Guillot, R\'egis'
'Guih\'ery, Nathalie'
'Campbell, Victoria E.'
'Mallah, Talal'

_publ_section_title
;
 Structural Dependence of the Ising-type Magnetic Anisotropy and of the
 Relaxation Time in Mononuclear Trigonal Bipyramidal Co(II) Single
 Molecule Magnets.
;
_journal_issue 3
_journal_name_full 'Inorganic chemistry'
_journal_page_first 1104
_journal_page_last 1111
_journal_paper_doi 10.1021/acs.inorgchem.6b01966
_journal_volume 56
_journal_year 2017
_chemical_absolute_configuration ad
_chemical_formula_moiety 'C19 H39 Co N2 S4, Cl O4'
_chemical_formula_sum 'C19 H39 Cl Co N2 O4 S4'
_chemical_formula_weight 582.14
_space_group_crystal_system cubic
_space_group_IT_number 198
_space_group_name_Hall 'P 2ac 2ab 3'
_space_group_name_H-M_alt 'P 21 3'
_symmetry_cell_setting cubic
_symmetry_Int_Tables_number 198
_symmetry_space_group_name_Hall 'P 2ac 2ab 3'
_symmetry_space_group_name_H-M 'P 21 3'
_atom_sites_solution_hydrogens geom
_audit_creation_method SHELXL-2013
_cell_angle_alpha 90
_cell_angle_beta 90
_cell_angle_gamma 90
_cell_formula_units_Z 4
_cell_length_a 14.1508(5)
_cell_length_b 14.1508(5)
_cell_length_c 14.1508(5)
_cell_measurement_reflns_used 9930
_cell_measurement_temperature 100(1)
_cell_measurement_theta_max 30.51
_cell_measurement_theta_min 2.49
_cell_volume 2833.63(17)
_computing_cell_refinement 'Bruker SAINT'
_computing_data_collection 'Bruker APEX2'
_computing_data_reduction 'Bruker SAINT'
_computing_structure_refinement 'SHELXL-2013 (Sheldrick, 2013)'
_computing_structure_solution 'SHELXS-97 (Sheldrick 2008)'
_diffrn_ambient_temperature 100(1)
_diffrn_measured_fraction_theta_full 1.000
_diffrn_measured_fraction_theta_max 1.000
_diffrn_measurement_device_type 'Bruker PHOTON100 CMOS'
_diffrn_measurement_method '\f and \w scans'
_diffrn_radiation_probe x-ray
_diffrn_radiation_type MoK\a
_diffrn_radiation_wavelength 0.71073
_diffrn_reflns_av_R_equivalents 0.0682
_diffrn_reflns_av_unetI/netI 0.0314
_diffrn_reflns_Laue_measured_fraction_full 1.000
_diffrn_reflns_Laue_measured_fraction_max 1.000
_diffrn_reflns_limit_h_max 19
_diffrn_reflns_limit_h_min -20
_diffrn_reflns_limit_k_max 20
_diffrn_reflns_limit_k_min -18
_diffrn_reflns_limit_l_max 20
_diffrn_reflns_limit_l_min -20
_diffrn_reflns_number 43924
_diffrn_reflns_point_group_measured_fraction_full 1.000
_diffrn_reflns_point_group_measured_fraction_max 1.000
_diffrn_reflns_theta_full 25.000
_diffrn_reflns_theta_max 30.564
_diffrn_reflns_theta_min 2.035
_exptl_absorpt_coefficient_mu 1.020
_exptl_absorpt_correction_T_max 0.9651
_exptl_absorpt_correction_T_min 0.8951
_exptl_absorpt_correction_type multi-scan
_exptl_absorpt_process_details SADABS
_exptl_crystal_colour orange
_exptl_crystal_density_diffrn 1.365
_exptl_crystal_description bloc
_exptl_crystal_F_000 1228
_exptl_crystal_size_max 0.050
_exptl_crystal_size_mid 0.040
_exptl_crystal_size_min 0.030
_refine_diff_density_max 1.177
_refine_diff_density_min -0.565
_refine_diff_density_rms 0.094
_refine_ls_abs_structure_details
;
 Flack x determined using 1135 quotients [(I+)-(I-)]/[(I+)+(I-)]
 (Parsons and Flack (2004), Acta Cryst. A60, s61).
;
_refine_ls_abs_structure_Flack 0.050(6)
_refine_ls_extinction_method none
_refine_ls_goodness_of_fit_ref 1.115
_refine_ls_hydrogen_treatment constr
_refine_ls_matrix_type full
_refine_ls_number_parameters 97
_refine_ls_number_reflns 2921
_refine_ls_number_restraints 0
_refine_ls_restrained_S_all 1.115
_refine_ls_R_factor_all 0.0538
_refine_ls_R_factor_gt 0.0493
_refine_ls_shift/su_max 0.001
_refine_ls_shift/su_mean 0.000
_refine_ls_structure_factor_coef Fsqd
_refine_ls_weighting_details 'w=1/[\s^2^(Fo^2^)+(0.0468P)^2^+5.9343P] where P=(Fo^2^+2Fc^2^)/3'
_refine_ls_weighting_scheme calc
_refine_ls_wR_factor_gt 0.1176
_refine_ls_wR_factor_ref 0.1197
_reflns_Friedel_coverage 0.804
_reflns_Friedel_fraction_full 1.000
_reflns_Friedel_fraction_max 0.999
_reflns_number_gt 2737
_reflns_number_total 2921
_reflns_threshold_expression 'I > 2\s(I)'
_cod_data_source_file ic6b01966_si_004.cif
_cod_data_source_block 3
_cod_depositor_comments 'Adding full bibliography for 4345036.cif.'
_cod_original_cell_volume 2833.6(3)
_cod_database_code 4345036
_shelx_space_group_comment
;
The symmetry employed for this shelxl refinement is uniquely defined
by the following loop, which should always be used as a source of
symmetry information in preference to the above space-group names.
They are only intended as comments.
;
_shelx_estimated_absorpt_t_min 0.954
_shelx_estimated_absorpt_t_max 0.972
_shelxl_version_number 2013-4

loop_
_space_group_symop_operation_xyz
'x, y, z'
'-x+1/2, -y, z+1/2'
'-x, y+1/2, -z+1/2'
'x+1/2, -y+1/2, -z'
'z, x, y'
'z+1/2, -x+1/2, -y'
'-z+1/2, -x, y+1/2'
'-z, x+1/2, -y+1/2'
'y, z, x'
'-y, z+1/2, -x+1/2'
'y+1/2, -z+1/2, -x'
'-y+1/2, -z, x+1/2'

loop_
_atom_site_label
_atom_site_type_symbol
_atom_site_fract_x
_atom_site_fract_y
_atom_site_fract_z
_atom_site_U_iso_or_equiv
_atom_site_adp_type
_atom_site_occupancy
_atom_site_site_symmetry_order
_atom_site_calc_flag
_atom_site_refinement_flags_posn
_atom_site_refinement_flags_adp
_atom_site_refinement_flags_occupancy
C00C C 0.5610(4) 0.0610(4) 0.4390(4) 0.0253(17) Uani 1 3 d S T P
C1 C 0.7738(4) 0.3848(3) 0.2435(3) 0.0263(10) Uani 1 1 d . . .
H1A H 0.7156 0.4108 0.2147 0.032 Uiso 1 1 calc R U .
H1B H 0.8282 0.4209 0.2183 0.032 Uiso 1 1 calc R U .
C2 C 0.7692(5) 0.3974(4) 0.3495(4) 0.0336(12) Uani 1 1 d . . .
H2A H 0.7646 0.4653 0.3656 0.040 Uiso 1 1 calc R U .
H2B H 0.8267 0.3713 0.3795 0.040 Uiso 1 1 calc R U .
C3 C 0.6835(4) 0.3279(3) 0.5204(3) 0.0276(10) Uani 1 1 d . . .
C4 C 0.7624(5) 0.2590(5) 0.5451(4) 0.0362(13) Uani 1 1 d . . .
H4A H 0.8208 0.2785 0.5135 0.054 Uiso 1 1 calc R U .
H4B H 0.7449 0.1954 0.5239 0.054 Uiso 1 1 calc R U .
H4C H 0.7722 0.2586 0.6136 0.054 Uiso 1 1 calc R U .
C5 C 0.7047(6) 0.4268(4) 0.5569(4) 0.0487(19) Uani 1 1 d . . .
H5A H 0.6569 0.4709 0.5332 0.073 Uiso 1 1 calc R U .
H5B H 0.7673 0.4465 0.5347 0.073 Uiso 1 1 calc R U .
H5C H 0.7037 0.4265 0.6261 0.073 Uiso 1 1 calc R U .
C6 C 0.5883(4) 0.2929(4) 0.5593(4) 0.0339(13) Uani 1 1 d . . .
H6A H 0.5926 0.2861 0.6281 0.051 Uiso 1 1 calc R U .
H6B H 0.5729 0.2316 0.5309 0.051 Uiso 1 1 calc R U .
H6C H 0.5387 0.3387 0.5436 0.051 Uiso 1 1 calc R U .
N1 N 0.7837(2) 0.2837(2) 0.2163(2) 0.0126(11) Uani 1 3 d S T P
N2 N 0.6064(3) 0.1064(3) 0.3936(3) 0.0175(12) Uani 1 3 d S T P
O1 O 0.7835(2) 0.7165(2) 0.2835(2) 0.0292(14) Uani 1 3 d S T P
O2 O 0.7861(2) 0.6199(3) 0.4182(2) 0.0239(7) Uani 1 1 d . . .
S1 S 0.66536(9) 0.33500(8) 0.39059(8) 0.0229(3) Uani 1 1 d . . .
S2 S 0.49472(12) -0.00528(12) 0.50528(12) 0.0627(11) Uani 1 3 d S T P
Cl1 Cl 0.84227(7) 0.65773(7) 0.34227(7) 0.0154(3) Uani 1 3 d S T P
Co1 Co 0.68801(4) 0.18801(4) 0.31199(4) 0.01020(19) Uani 1 3 d S T P

loop_
_atom_site_aniso_label
_atom_site_aniso_U_11
_atom_site_aniso_U_22
_atom_site_aniso_U_33
_atom_site_aniso_U_23
_atom_site_aniso_U_13
_atom_site_aniso_U_12
C00C 0.0253(17) 0.0253(17) 0.0253(17) -0.002(2) -0.002(2) 0.002(2)
C1 0.040(3) 0.0141(19) 0.025(2) 0.0041(18) 0.010(2) 0.000(2)
C2 0.055(4) 0.023(2) 0.023(2) -0.0027(19) 0.013(2) -0.015(2)
C3 0.048(3) 0.024(2) 0.0114(18) -0.0071(16) 0.010(2) -0.009(2)
C4 0.044(3) 0.050(4) 0.015(2) 0.001(2) -0.001(2) 0.001(3)
C5 0.084(6) 0.033(3) 0.029(3) -0.016(2) 0.015(3) -0.026(3)
C6 0.043(3) 0.038(3) 0.021(2) -0.008(2) 0.015(2) -0.012(2)
N1 0.0126(11) 0.0126(11) 0.0126(11) -0.0013(12) -0.0013(12) 0.0013(12)
N2 0.0175(12) 0.0175(12) 0.0175(12) -0.0040(15) -0.0040(15) 0.0040(15)
O1 0.0292(14) 0.0292(14) 0.0292(14) 0.0068(14) -0.0068(14) 0.0068(14)
O2 0.0274(17) 0.0243(17) 0.0199(15) -0.0018(13) 0.0064(13) -0.0061(14)
S1 0.0370(7) 0.0156(5) 0.0160(5) -0.0004(4) 0.0054(4) 0.0008(4)
S2 0.0627(11) 0.0627(11) 0.0627(11) 0.0249(8) 0.0249(8) -0.0249(8)
Cl1 0.0154(3) 0.0154(3) 0.0154(3) -0.0009(3) 0.0009(3) -0.0009(3)
Co1 0.01020(19) 0.01020(19) 0.01020(19) -0.00065(19) -0.00065(19) 0.00065(19)

loop_
_atom_type_symbol
_atom_type_description
_atom_type_scat_dispersion_real
_atom_type_scat_dispersion_imag
_atom_type_scat_source
C C 0.0031 0.0016 'International Tables Vol C Tables 4.2.6.8 and 6.1.1.4'
H H 0.0000 0.0000 'International Tables Vol C Tables 4.2.6.8 and 6.1.1.4'
N N 0.0061 0.0033 'International Tables Vol C Tables 4.2.6.8 and 6.1.1.4'
O O 0.0109 0.0061 'International Tables Vol C Tables 4.2.6.8 and 6.1.1.4'
S S 0.1250 0.1239 'International Tables Vol C Tables 4.2.6.8 and 6.1.1.4'
Cl Cl 0.1480 0.1591 'International Tables Vol C Tables 4.2.6.8 and 6.1.1.4'
Co Co 0.3490 0.9758 'International Tables Vol C Tables 4.2.6.8 and 6.1.1.4'

loop_
_geom_angle_atom_site_label_1
_geom_angle_atom_site_label_2
_geom_angle_atom_site_label_3
_geom_angle
_geom_angle_site_symmetry_1
_geom_angle_site_symmetry_3
N2 C00C S2 180.0(13) . .
N1 C1 C2 112.0(4) . .
N1 C1 H1A 109.2 . .
C2 C1 H1A 109.2 . .
N1 C1 H1B 109.2 . .
C2 C1 H1B 109.2 . .
H1A C1 H1B 107.9 . .
C1 C2 S1 107.2(4) . .
C1 C2 H2A 110.3 . .
S1 C2 H2A 110.3 . .
C1 C2 H2B 110.3 . .
S1 C2 H2B 110.3 . .
H2A C2 H2B 108.5 . .
C5 C3 C4 111.5(6) . .
C5 C3 C6 110.4(5) . .
C4 C3 C6 110.7(5) . .
C5 C3 S1 108.2(4) . .
C4 C3 S1 111.2(3) . .
C6 C3 S1 104.5(4) . .
C3 C4 H4A 109.5 . .
C3 C4 H4B 109.5 . .
H4A C4 H4B 109.5 . .
C3 C4 H4C 109.5 . .
H4A C4 H4C 109.5 . .
H4B C4 H4C 109.5 . .
C3 C5 H5A 109.5 . .
C3 C5 H5B 109.5 . .
H5A C5 H5B 109.5 . .
C3 C5 H5C 109.5 . .
H5A C5 H5C 109.5 . .
H5B C5 H5C 109.5 . .
C3 C6 H6A 109.5 . .
C3 C6 H6B 109.5 . .
H6A C6 H6B 109.5 . .
C3 C6 H6C 109.5 . .
H6A C6 H6C 109.5 . .
H6B C6 H6C 109.5 . .
C1 N1 C1 108.4(3) . 8_645
C1 N1 C1 108.4(3) . 11_556
C1 N1 C1 108.4(3) 8_645 11_556
C1 N1 Co1 110.5(3) . .
C1 N1 Co1 110.5(3) 8_645 .
C1 N1 Co1 110.5(3) 11_556 .
C00C N2 Co1 180.0(8) . .
C2 S1 C3 103.4(3) . .
C2 S1 Co1 99.61(18) . .
C3 S1 Co1 113.36(16) . .
O2 Cl1 O2 109.89(16) . 6_566
O2 Cl1 O2 109.89(16) . 12_664
O2 Cl1 O2 109.89(16) 6_566 12_664
O2 Cl1 O1 109.04(16) . .
O2 Cl1 O1 109.05(16) 6_566 .
O2 Cl1 O1 109.05(16) 12_664 .
N2 Co1 N1 180.00(12) . .
N2 Co1 S1 99.03(4) . .
N1 Co1 S1 80.97(4) . .
N2 Co1 S1 99.03(4) . 8_645
N1 Co1 S1 80.97(4) . 8_645
S1 Co1 S1 117.582(18) . 8_645
N2 Co1 S1 99.03(4) . 11_556
N1 Co1 S1 80.97(4) . 11_556
S1 Co1 S1 117.583(18) . 11_556
S1 Co1 S1 117.582(18) 8_645 11_556

loop_
_geom_bond_atom_site_label_1
_geom_bond_atom_site_label_2
_geom_bond_distance
_geom_bond_site_symmetry_2
C00C N2 1.112(12) .
C00C S2 1.625(10) .
C1 N1 1.488(5) .
C1 C2 1.512(7) .
C1 H1A 0.9900 .
C1 H1B 0.9900 .
C2 S1 1.810(6) .
C2 H2A 0.9900 .
C2 H2B 0.9900 .
C3 C5 1.520(7) .
C3 C4 1.524(9) .
C3 C6 1.536(8) .
C3 S1 1.858(5) .
C4 H4A 0.9800 .
C4 H4B 0.9800 .
C4 H4C 0.9800 .
C5 H5A 0.9800 .
C5 H5B 0.9800 .
C5 H5C 0.9800 .
C6 H6A 0.9800 .
C6 H6B 0.9800 .
C6 H6C 0.9800 .
N1 C1 1.488(5) 8_645
N1 C1 1.488(5) 11_556
N1 Co1 2.346(6) .
N2 Co1 2.001(7) .
O1 Cl1 1.440(6) .
O2 Cl1 1.439(3) .
S1 Co1 2.3804(11) .
Cl1 O2 1.439(3) 6_566
Cl1 O2 1.439(3) 12_664
Co1 S1 2.3804(11) 8_645
Co1 S1 2.3804(11) 11_556
